data_7214455
loop_
_publ_author_name
'Katan, Claudine'
'Savel, Paul'
'Wong, Bryan M.'
'Roisnel, Thierry'
'Dorcet, Vincent'
'Fillaut, Jean-Luc'
'Jacquemin, Denis'

_publ_section_title
;
 Absorption and fluorescence signatures of 1,2,3-triazole based
 regioisomers: challenging compounds for TD-DFT.
;
_journal_issue 19
_journal_name_full 'Physical chemistry chemical physics : PCCP'
_journal_page_first 9064
_journal_page_last 9073
_journal_paper_doi 10.1039/c4cp00478g
_journal_volume 16
_journal_year 2014
_chemical_compound_source 'synthesis as described'
_chemical_formula_moiety 'C16 H16 N4'
_chemical_formula_sum 'C16 H16 N4'
_chemical_formula_weight 264.33
_chemical_name_systematic
;
 ?
;
_space_group_IT_number 2
_symmetry_cell_setting triclinic
_symmetry_Int_Tables_number 2
_symmetry_space_group_name_Hall '-P 1'
_symmetry_space_group_name_H-M 'P -1'
_atom_sites_solution_hydrogens geom
_atom_sites_solution_primary direct
_atom_sites_solution_secondary difmap
_cell_angle_alpha 91.949(4)
_cell_angle_beta 92.578(5)
_cell_angle_gamma 94.343(4)
_cell_formula_units_Z 4
_cell_length_a 5.8977(6)
_cell_length_b 7.4177(7)
_cell_length_c 30.865(3)
_cell_measurement_reflns_used 3405
_cell_measurement_temperature 150(2)
_cell_measurement_theta_max 26.32
_cell_measurement_theta_min 2.64
_cell_measurement_wavelength 0.71073
_cell_volume 1344.1(2)
_computing_cell_refinement 'Bruker APEX2 (Bruker, 2006)'
_computing_data_collection 'Bruker APEX2 (Bruker, 2006)'
_computing_data_reduction 'Bruker APEX2 (Bruker, 2006)'
_computing_molecular_graphics 'Ortep-3 for Windows (Farrugia, 1997)'
_computing_publication_material
;
           WinGX publication routines (Farrugia, 1999),
           CRYSCAL (T. Roisnel, local program)
;
_computing_structure_refinement 'SHELXL-97 (Sheldrick, 1997)'
_computing_structure_solution 'SIR97 (Altomare et al., 1999)'
_diffrn_ambient_temperature 150(2)
_diffrn_detector 'CCD plate'
_diffrn_measured_fraction_theta_full 0.988
_diffrn_measured_fraction_theta_max 0.988
_diffrn_measurement_device_type 'APEXII, Bruker-AXS'
_diffrn_measurement_method 'CCD rotation images, thin slices'
_diffrn_radiation_monochromator graphite
_diffrn_radiation_probe x-ray
_diffrn_radiation_type MoK\a
_diffrn_radiation_wavelength 0.71073
_diffrn_reflns_av_R_equivalents 0.0623
_diffrn_reflns_av_unetI/netI 0.0742
_diffrn_reflns_limit_h_max 7
_diffrn_reflns_limit_h_min -7
_diffrn_reflns_limit_k_max 9
_diffrn_reflns_limit_k_min -9
_diffrn_reflns_limit_l_max 39
_diffrn_reflns_limit_l_min -39
_diffrn_reflns_number 16133
_diffrn_reflns_theta_full 27.44
_diffrn_reflns_theta_max 27.44
_diffrn_reflns_theta_min 3.01
_exptl_absorpt_coefficient_mu 0.081
_exptl_absorpt_correction_T_max 0.994
_exptl_absorpt_correction_T_min 0.726
_exptl_absorpt_correction_type multi-scan
_exptl_absorpt_process_details
;
  [Sheldrick, G.M. (2002). SADABS Bruker AXS Inc., Madison, Wisconsin, USA]
;
_exptl_crystal_colour colourless
_exptl_crystal_density_diffrn 1.306
_exptl_crystal_density_method 'not measured'
_exptl_crystal_description plate
_exptl_crystal_F_000 560
_exptl_crystal_size_max 0.6
_exptl_crystal_size_mid 0.47
_exptl_crystal_size_min 0.07
_refine_diff_density_max 0.323
_refine_diff_density_min -0.276
_refine_diff_density_rms 0.047
_refine_ls_extinction_method none
_refine_ls_goodness_of_fit_ref 1.029
_refine_ls_hydrogen_treatment constr
_refine_ls_matrix_type full
_refine_ls_number_parameters 365
_refine_ls_number_reflns 6089
_refine_ls_number_restraints 0
_refine_ls_restrained_S_all 1.029
_refine_ls_R_factor_all 0.0884
_refine_ls_R_factor_gt 0.0589
_refine_ls_shift/su_max 0.036
_refine_ls_shift/su_mean 0.001
_refine_ls_structure_factor_coef Fsqd
_refine_ls_weighting_details 'calc w=1/[\s^2^(Fo^2^)+(0.0590P)^2^+0.3971P] where P=(Fo^2^+2Fc^2^)/3'
_refine_ls_weighting_scheme calc
_refine_ls_wR_factor_gt 0.139
_refine_ls_wR_factor_ref 0.1541
_reflns_number_gt 4195
_reflns_number_total 6089
_reflns_threshold_expression >2sigma(I)
_cod_data_source_file c4cp00478g4.cif
_cod_data_source_block PS143
_cod_database_code 7214455

loop_
_symmetry_equiv_pos_as_xyz
'x, y, z'
'-x, -y, -z'

loop_
_atom_site_label
_atom_site_type_symbol
_atom_site_fract_x
_atom_site_fract_y
_atom_site_fract_z
_atom_site_U_iso_or_equiv
_atom_site_adp_type
_atom_site_occupancy
_atom_site_symmetry_multiplicity
_atom_site_calc_flag
_atom_site_refinement_flags
C1 C 0.7757(3) 0.1927(3) -0.02461(6) 0.0303(4) Uani 1 1 d .
H1 H 0.6284 0.1374 -0.0202 0.036 Uiso 1 1 calc R
C2 C 0.8367(3) 0.2398(3) -0.06580(6) 0.0355(5) Uani 1 1 d .
H2 H 0.7296 0.2185 -0.0897 0.043 Uiso 1 1 calc R
C3 C 1.0530(4) 0.3179(3) -0.07237(6) 0.0366(5) Uani 1 1 d .
H3 H 1.0938 0.3501 -0.1007 0.044 Uiso 1 1 calc R
C4 C 1.2090(3) 0.3486(3) -0.03764(7) 0.0349(5) Uani 1 1 d .
H4 H 1.3576 0.4012 -0.0422 0.042 Uiso 1 1 calc R
C5 C 1.1501(3) 0.3034(3) 0.00388(6) 0.0307(4) Uani 1 1 d .
H5 H 1.2575 0.3242 0.0277 0.037 Uiso 1 1 calc R
C6 C 0.9324(3) 0.2273(2) 0.01006(6) 0.0252(4) Uani 1 1 d .
N7 N 0.8673(2) 0.1835(2) 0.05287(5) 0.0251(3) Uani 1 1 d .
N8 N 0.6434(3) 0.1563(2) 0.06108(5) 0.0328(4) Uani 1 1 d .
N9 N 0.6320(3) 0.1171(2) 0.10239(5) 0.0323(4) Uani 1 1 d .
C10 C 0.8484(3) 0.1203(2) 0.12086(6) 0.0242(4) Uani 1 1 d .
C11 C 0.9989(3) 0.1633(2) 0.08935(6) 0.0261(4) Uani 1 1 d .
H11 H 1.1603 0.1761 0.0924 0.031 Uiso 1 1 calc R
C12 C 0.8916(3) 0.0793(2) 0.16650(6) 0.0237(4) Uani 1 1 d .
C13 C 0.7232(3) -0.0065(2) 0.19056(6) 0.0261(4) Uani 1 1 d .
H13 H 0.5775 -0.0393 0.177 0.031 Uiso 1 1 calc R
C14 C 0.7626(3) -0.0452(3) 0.23379(6) 0.0277(4) Uani 1 1 d .
H14 H 0.6433 -0.1033 0.2491 0.033 Uiso 1 1 calc R
C15 C 0.9750(3) -0.0001(2) 0.25534(6) 0.0246(4) Uani 1 1 d .
C16 C 1.1447(3) 0.0871(3) 0.23113(6) 0.0295(4) Uani 1 1 d .
H16 H 1.2905 0.1209 0.2446 0.035 Uiso 1 1 calc R
C17 C 1.1023(3) 0.1246(3) 0.18795(6) 0.0300(4) Uani 1 1 d .
H17 H 1.2207 0.183 0.1725 0.036 Uiso 1 1 calc R
N18 N 1.0180(3) -0.0441(2) 0.29802(5) 0.0340(4) Uani 1 1 d .
C19 C 0.8352(3) -0.1106(3) 0.32414(6) 0.0367(5) Uani 1 1 d .
H19A H 0.7401 -0.0118 0.3311 0.055 Uiso 1 1 calc R
H19B H 0.8988 -0.1571 0.351 0.055 Uiso 1 1 calc R
H19C H 0.7425 -0.2079 0.308 0.055 Uiso 1 1 calc R
C20 C 1.2230(3) 0.0254(3) 0.32158(7) 0.0395(5) Uani 1 1 d .
H20A H 1.3537 0.0104 0.3036 0.059 Uiso 1 1 calc R
H20B H 1.2416 -0.0408 0.3483 0.059 Uiso 1 1 calc R
H20C H 1.2139 0.1542 0.3289 0.059 Uiso 1 1 calc R
C21 C 0.3699(3) 0.2054(2) 0.49817(6) 0.0273(4) Uani 1 1 d .
H21 H 0.2537 0.1918 0.4757 0.033 Uiso 1 1 calc R
C22 C 0.3250(3) 0.1566(3) 0.54023(6) 0.0325(5) Uani 1 1 d .
H22 H 0.1767 0.1089 0.5466 0.039 Uiso 1 1 calc R
C23 C 0.4950(3) 0.1769(3) 0.57295(6) 0.0341(5) Uani 1 1 d .
H23 H 0.4634 0.1419 0.6015 0.041 Uiso 1 1 calc R
C24 C 0.7104(3) 0.2480(3) 0.56394(6) 0.0330(5) Uani 1 1 d .
H24 H 0.8264 0.2622 0.5864 0.04 Uiso 1 1 calc R
C25 C 0.7585(3) 0.2990(3) 0.52215(6) 0.0280(4) Uani 1 1 d .
H25 H 0.9059 0.3497 0.516 0.034 Uiso 1 1 calc R
C26 C 0.5887(3) 0.2748(2) 0.48971(5) 0.0228(4) Uani 1 1 d .
N27 N 0.6414(2) 0.3195(2) 0.44619(5) 0.0238(3) Uani 1 1 d .
N28 N 0.8610(3) 0.3281(2) 0.43454(5) 0.0325(4) Uani 1 1 d .
N29 N 0.8601(3) 0.3686(2) 0.39333(5) 0.0318(4) Uani 1 1 d .
C30 C 0.6413(3) 0.3849(2) 0.37823(6) 0.0229(4) Uani 1 1 d .
C31 C 0.4996(3) 0.3520(2) 0.41204(5) 0.0234(4) Uani 1 1 d .
H31 H 0.3384 0.3521 0.4115 0.028 Uiso 1 1 calc R
C32 C 0.5837(3) 0.4313(2) 0.33338(5) 0.0228(4) Uani 1 1 d .
C33 C 0.7279(3) 0.3943(2) 0.30004(6) 0.0246(4) Uani 1 1 d .
H33 H 0.8661 0.341 0.3067 0.03 Uiso 1 1 calc R
C34 C 0.6731(3) 0.4339(2) 0.25736(6) 0.0252(4) Uani 1 1 d .
H34 H 0.7747 0.4073 0.2354 0.03 Uiso 1 1 calc R
C35 C 0.4706(3) 0.5124(2) 0.24598(5) 0.0226(4) Uani 1 1 d .
C36 C 0.3259(3) 0.5510(2) 0.27979(6) 0.0255(4) Uani 1 1 d .
H36 H 0.1883 0.6058 0.2734 0.031 Uiso 1 1 calc R
C37 C 0.3826(3) 0.5099(2) 0.32220(6) 0.0254(4) Uani 1 1 d .
H37 H 0.2816 0.5359 0.3443 0.03 Uiso 1 1 calc R
N38 N 0.4147(3) 0.5512(2) 0.20346(5) 0.0306(4) Uani 1 1 d .
C39 C 0.5673(3) 0.5147(3) 0.16927(6) 0.0351(5) Uani 1 1 d .
H39A H 0.71 0.5907 0.1743 0.053 Uiso 1 1 calc R
H39B H 0.496 0.5418 0.1412 0.053 Uiso 1 1 calc R
H39C H 0.5993 0.387 0.1692 0.053 Uiso 1 1 calc R
C40 C 0.1986(3) 0.6154(3) 0.19099(6) 0.0359(5) Uani 1 1 d .
H40A H 0.0761 0.5294 0.1997 0.054 Uiso 1 1 calc R
H40B H 0.1876 0.627 0.1594 0.054 Uiso 1 1 calc R
H40C H 0.1846 0.7337 0.2053 0.054 Uiso 1 1 calc R

loop_
_atom_site_aniso_label
_atom_site_aniso_U_11
_atom_site_aniso_U_22
_atom_site_aniso_U_33
_atom_site_aniso_U_23
_atom_site_aniso_U_13
_atom_site_aniso_U_12
C1 0.0284(10) 0.0308(11) 0.0313(10) 0.0016(8) -0.0001(8) 0.0010(8)
C2 0.0380(12) 0.0389(12) 0.0296(10) 0.0009(9) -0.0029(9) 0.0051(9)
C3 0.0421(13) 0.0394(12) 0.0303(11) 0.0072(9) 0.0069(9) 0.0099(9)
C4 0.0293(11) 0.0362(12) 0.0409(11) 0.0106(9) 0.0070(9) 0.0066(9)
C5 0.0252(10) 0.0317(11) 0.0357(11) 0.0046(8) -0.0016(8) 0.0044(8)
C6 0.0263(10) 0.0223(10) 0.0277(9) 0.0023(7) 0.0017(7) 0.0065(7)
N7 0.0202(8) 0.0265(8) 0.0284(8) 0.0019(6) -0.0009(6) 0.0021(6)
N8 0.0225(9) 0.0441(10) 0.0315(9) 0.0020(7) 0.0010(7) 0.0019(7)
N9 0.0251(9) 0.0441(10) 0.0273(8) 0.0025(7) -0.0018(7) 0.0014(7)
C10 0.0219(9) 0.0223(10) 0.0279(9) -0.0025(7) 0.0002(7) 0.0014(7)
C11 0.0215(9) 0.0259(10) 0.0307(10) 0.0025(8) -0.0014(7) 0.0017(7)
C12 0.0226(9) 0.0216(9) 0.0272(9) -0.0006(7) 0.0005(7) 0.0037(7)
C13 0.0196(9) 0.0286(10) 0.0290(9) -0.0023(8) -0.0020(7) -0.0028(7)
C14 0.0218(10) 0.0294(10) 0.0313(10) 0.0036(8) 0.0025(7) -0.0035(7)
C15 0.0245(9) 0.0199(9) 0.0299(9) 0.0029(7) 0.0002(7) 0.0050(7)
C16 0.0201(10) 0.0308(11) 0.0363(11) 0.0041(8) -0.0055(8) -0.0034(8)
C17 0.0214(10) 0.0321(11) 0.0361(10) 0.0084(8) 0.0012(8) -0.0041(8)
N18 0.0234(9) 0.0468(11) 0.0313(9) 0.0094(8) -0.0016(7) -0.0012(7)
C19 0.0305(11) 0.0455(13) 0.0333(11) 0.0114(9) -0.0024(8) -0.0050(9)
C20 0.0332(12) 0.0464(13) 0.0369(11) 0.0124(10) -0.0099(9) -0.0079(9)
C21 0.0249(10) 0.0302(10) 0.0275(9) 0.0049(8) -0.0003(7) 0.0050(8)
C22 0.0292(11) 0.0354(12) 0.0351(11) 0.0106(9) 0.0085(8) 0.0093(8)
C23 0.0405(12) 0.0414(12) 0.0229(9) 0.0066(8) 0.0055(8) 0.0141(9)
C24 0.0363(12) 0.0398(12) 0.0239(10) 0.0008(8) -0.0026(8) 0.0113(9)
C25 0.0259(10) 0.0296(10) 0.0286(10) 0.0023(8) -0.0012(8) 0.0036(8)
C26 0.0252(9) 0.0226(9) 0.0214(9) 0.0029(7) 0.0004(7) 0.0060(7)
N27 0.0192(8) 0.0275(8) 0.0247(8) 0.0034(6) -0.0011(6) 0.0012(6)
N28 0.0209(8) 0.0496(11) 0.0271(8) 0.0071(7) -0.0001(6) 0.0016(7)
N29 0.0234(9) 0.0453(11) 0.0266(8) 0.0065(7) -0.0009(6) 0.0012(7)
C30 0.0199(9) 0.0220(9) 0.0267(9) 0.0025(7) -0.0006(7) 0.0009(7)
C31 0.0205(9) 0.0245(10) 0.0251(9) 0.0034(7) -0.0017(7) 0.0022(7)
C32 0.0210(9) 0.0224(9) 0.0245(9) 0.0038(7) -0.0014(7) -0.0014(7)
C33 0.0191(9) 0.0247(10) 0.0303(10) 0.0038(8) 0.0003(7) 0.0024(7)
C34 0.0234(10) 0.0275(10) 0.0246(9) 0.0009(7) 0.0041(7) -0.0001(7)
C35 0.0205(9) 0.0229(9) 0.0237(9) 0.0020(7) -0.0014(7) -0.0028(7)
C36 0.0199(9) 0.0286(10) 0.0279(9) 0.0020(8) -0.0009(7) 0.0028(7)
C37 0.0234(9) 0.0270(10) 0.0261(9) 0.0004(7) 0.0041(7) 0.0020(7)
N38 0.0215(8) 0.0483(11) 0.0219(8) 0.0038(7) -0.0010(6) 0.0023(7)
C39 0.0304(11) 0.0511(14) 0.0246(10) 0.0042(9) 0.0025(8) 0.0058(9)
C40 0.0325(11) 0.0461(13) 0.0308(10) 0.0090(9) 0.0015(8) 0.0105(9)

loop_
_atom_type_symbol
_atom_type_description
_atom_type_scat_dispersion_real
_atom_type_scat_dispersion_imag
_atom_type_scat_source
C C 0.0033 0.0016 'International Tables Vol C Tables 4.2.6.8 and 6.1.1.4'
H H 0 0 'International Tables Vol C Tables 4.2.6.8 and 6.1.1.4'
N N 0.0061 0.0033 'International Tables Vol C Tables 4.2.6.8 and 6.1.1.4'

loop_
_geom_angle_atom_site_label_1
_geom_angle_atom_site_label_2
_geom_angle_atom_site_label_3
_geom_angle
C2 C1 C6 119.18(18)
C2 C1 H1 120.4
C6 C1 H1 120.4
C1 C2 C3 120.41(18)
C1 C2 H2 119.8
C3 C2 H2 119.8
C4 C3 C2 119.82(18)
C4 C3 H3 120.1
C2 C3 H3 120.1
C3 C4 C5 120.46(18)
C3 C4 H4 119.8
C5 C4 H4 119.8
C6 C5 C4 119.11(18)
C6 C5 H5 120.4
C4 C5 H5 120.4
C1 C6 C5 120.99(17)
C1 C6 N7 119.22(16)
C5 C6 N7 119.80(16)
N8 N7 C11 110.50(14)
N8 N7 C6 119.69(14)
C11 N7 C6 129.80(15)
N9 N8 N7 107.15(14)
N8 N9 C10 109.16(15)
N9 C10 C11 107.93(16)
N9 C10 C12 122.03(16)
C11 C10 C12 130.03(16)
N7 C11 C10 105.26(16)
N7 C11 H11 127.4
C10 C11 H11 127.4
C17 C12 C13 116.82(16)
C17 C12 C10 121.70(16)
C13 C12 C10 121.49(16)
C14 C13 C12 121.81(16)
C14 C13 H13 119.1
C12 C13 H13 119.1
C13 C14 C15 121.36(16)
C13 C14 H14 119.3
C15 C14 H14 119.3
N18 C15 C14 121.65(16)
N18 C15 C16 121.48(16)
C14 C15 C16 116.84(16)
C17 C16 C15 120.99(17)
C17 C16 H16 119.5
C15 C16 H16 119.5
C16 C17 C12 122.18(17)
C16 C17 H17 118.9
C12 C17 H17 118.9
C15 N18 C20 120.93(15)
C15 N18 C19 120.66(15)
C20 N18 C19 115.62(16)
N18 C19 H19A 109.5
N18 C19 H19B 109.5
H19A C19 H19B 109.5
N18 C19 H19C 109.5
H19A C19 H19C 109.5
H19B C19 H19C 109.5
N18 C20 H20A 109.5
N18 C20 H20B 109.5
H20A C20 H20B 109.5
N18 C20 H20C 109.5
H20A C20 H20C 109.5
H20B C20 H20C 109.5
C22 C21 C26 118.55(17)
C22 C21 H21 120.7
C26 C21 H21 120.7
C23 C22 C21 120.57(18)
C23 C22 H22 119.7
C21 C22 H22 119.7
C24 C23 C22 119.90(17)
C24 C23 H23 120.1
C22 C23 H23 120.1
C23 C24 C25 120.47(18)
C23 C24 H24 119.8
C25 C24 H24 119.8
C26 C25 C24 119.01(17)
C26 C25 H25 120.5
C24 C25 H25 120.5
C25 C26 C21 121.48(16)
C25 C26 N27 118.96(16)
C21 C26 N27 119.54(15)
C31 N27 N28 110.88(14)
C31 N27 C26 129.49(15)
N28 N27 C26 119.60(14)
N29 N28 N27 106.94(14)
N28 N29 C30 109.50(15)
N29 C30 C31 107.90(15)
N29 C30 C32 122.71(16)
C31 C30 C32 129.39(16)
N27 C31 C30 104.76(15)
N27 C31 H31 127.6
C30 C31 H31 127.6
C37 C32 C33 117.50(16)
C37 C32 C30 121.77(16)
C33 C32 C30 120.72(16)
C34 C33 C32 121.30(16)
C34 C33 H33 119.3
C32 C33 H33 119.3
C33 C34 C35 121.35(16)
C33 C34 H34 119.3
C35 C34 H34 119.3
N38 C35 C34 121.54(16)
N38 C35 C36 121.19(16)
C34 C35 C36 117.27(15)
C37 C36 C35 120.65(17)
C37 C36 H36 119.7
C35 C36 H36 119.7
C36 C37 C32 121.93(16)
C36 C37 H37 119
C32 C37 H37 119
C35 N38 C40 121.77(15)
C35 N38 C39 120.56(16)
C40 N38 C39 117.51(15)
N38 C39 H39A 109.5
N38 C39 H39B 109.5
H39A C39 H39B 109.5
N38 C39 H39C 109.5
H39A C39 H39C 109.5
H39B C39 H39C 109.5
N38 C40 H40A 109.5
N38 C40 H40B 109.5
H40A C40 H40B 109.5
N38 C40 H40C 109.5
H40A C40 H40C 109.5
H40B C40 H40C 109.5

loop_
_geom_bond_atom_site_label_1
_geom_bond_atom_site_label_2
_geom_bond_distance
C1 C2 1.385(3)
C1 C6 1.386(3)
C1 H1 0.95
C2 C3 1.387(3)
C2 H2 0.95
C3 C4 1.382(3)
C3 H3 0.95
C4 C5 1.388(3)
C4 H4 0.95
C5 C6 1.386(3)
C5 H5 0.95
C6 N7 1.433(2)
N7 N8 1.357(2)
N7 C11 1.357(2)
N8 N9 1.321(2)
N9 C10 1.373(2)
C10 C11 1.375(2)
C10 C12 1.466(2)
C11 H11 0.95
C12 C17 1.394(2)
C12 C13 1.395(2)
C13 C14 1.387(2)
C13 H13 0.95
C14 C15 1.404(2)
C14 H14 0.95
C15 N18 1.385(2)
C15 C16 1.407(2)
C16 C17 1.386(2)
C16 H16 0.95
C17 H17 0.95
N18 C20 1.435(2)
N18 C19 1.442(2)
C19 H19A 0.98
C19 H19B 0.98
C19 H19C 0.98
C20 H20A 0.98
C20 H20B 0.98
C20 H20C 0.98
C21 C22 1.391(2)
C21 C26 1.392(3)
C21 H21 0.95
C22 C23 1.387(3)
C22 H22 0.95
C23 C24 1.382(3)
C23 H23 0.95
C24 C25 1.392(2)
C24 H24 0.95
C25 C26 1.381(2)
C25 H25 0.95
C26 N27 1.436(2)
N27 C31 1.355(2)
N27 N28 1.357(2)
N28 N29 1.317(2)
N29 C30 1.368(2)
C30 C31 1.383(2)
C30 C32 1.469(2)
C31 H31 0.95
C32 C37 1.396(2)
C32 C33 1.397(2)
C33 C34 1.389(2)
C33 H33 0.95
C34 C35 1.404(2)
C34 H34 0.95
C35 N38 1.384(2)
C35 C36 1.413(2)
C36 C37 1.386(2)
C36 H36 0.95
C37 H37 0.95
N38 C40 1.435(2)
N38 C39 1.449(2)
C39 H39A 0.98
C39 H39B 0.98
C39 H39C 0.98
C40 H40A 0.98
C40 H40B 0.98
C40 H40C 0.98

loop_
_geom_torsion_atom_site_label_1
_geom_torsion_atom_site_label_2
_geom_torsion_atom_site_label_3
_geom_torsion_atom_site_label_4
_geom_torsion
C6 C1 C2 C3 1.0(3)
C1 C2 C3 C4 0.1(3)
C2 C3 C4 C5 -0.5(3)
C3 C4 C5 C6 -0.2(3)
C2 C1 C6 C5 -1.8(3)
C2 C1 C6 N7 178.19(16)
C4 C5 C6 C1 1.3(3)
C4 C5 C6 N7 -178.62(16)
C1 C6 N7 N8 -17.8(3)
C5 C6 N7 N8 162.15(17)
C1 C6 N7 C11 162.39(18)
C5 C6 N7 C11 -17.6(3)
C11 N7 N8 N9 -0.6(2)
C6 N7 N8 N9 179.54(15)
N7 N8 N9 C10 0.4(2)
N8 N9 C10 C11 0.0(2)
N8 N9 C10 C12 -179.02(16)
N8 N7 C11 C10 0.6(2)
C6 N7 C11 C10 -179.59(17)
N9 C10 C11 N7 -0.4(2)
C12 C10 C11 N7 178.54(17)
N9 C10 C12 C17 -164.02(18)
C11 C10 C12 C17 17.2(3)
N9 C10 C12 C13 15.8(3)
C11 C10 C12 C13 -162.98(19)
C17 C12 C13 C14 0.0(3)
C10 C12 C13 C14 -179.79(17)
C12 C13 C14 C15 -0.2(3)
C13 C14 C15 N18 -177.65(17)
C13 C14 C15 C16 0.5(3)
N18 C15 C16 C17 177.61(17)
C14 C15 C16 C17 -0.6(3)
C15 C16 C17 C12 0.3(3)
C13 C12 C17 C16 -0.1(3)
C10 C12 C17 C16 179.74(17)
C14 C15 N18 C20 -170.75(19)
C16 C15 N18 C20 11.2(3)
C14 C15 N18 C19 -10.5(3)
C16 C15 N18 C19 171.42(18)
C26 C21 C22 C23 0.1(3)
C21 C22 C23 C24 0.7(3)
C22 C23 C24 C25 -0.2(3)
C23 C24 C25 C26 -1.0(3)
C24 C25 C26 C21 1.8(3)
C24 C25 C26 N27 -177.09(16)
C22 C21 C26 C25 -1.3(3)
C22 C21 C26 N27 177.54(16)
C25 C26 N27 C31 -161.22(18)
C21 C26 N27 C31 19.9(3)
C25 C26 N27 N28 21.0(2)
C21 C26 N27 N28 -157.94(17)
C31 N27 N28 N29 1.0(2)
C26 N27 N28 N29 179.16(15)
N27 N28 N29 C30 -0.4(2)
N28 N29 C30 C31 -0.2(2)
N28 N29 C30 C32 179.39(16)
N28 N27 C31 C30 -1.06(19)
C26 N27 C31 C30 -179.03(16)
N29 C30 C31 N27 0.76(19)
C32 C30 C31 N27 -178.80(17)
N29 C30 C32 C37 -156.56(18)
C31 C30 C32 C37 22.9(3)
N29 C30 C32 C33 24.8(3)
C31 C30 C32 C33 -155.73(18)
C37 C32 C33 C34 -0.1(3)
C30 C32 C33 C34 178.61(16)
C32 C33 C34 C35 -0.1(3)
C33 C34 C35 N38 -179.66(16)
C33 C34 C35 C36 0.6(3)
N38 C35 C36 C37 179.36(16)
C34 C35 C36 C37 -0.9(2)
C35 C36 C37 C32 0.7(3)
C33 C32 C37 C36 -0.2(3)
C30 C32 C37 C36 -178.91(16)
C34 C35 N38 C40 173.99(17)
C36 C35 N38 C40 -6.3(3)
C34 C35 N38 C39 -1.2(3)
C36 C35 N38 C39 178.55(17)
